data_2217775
loop_
_publ_author_name
'Zheng, Ren-Hua'

_publ_section_title
;
 5-(4-Bromobenzylidene)-5<i>H</i>-dibenzo[<i>a</i>,<i>d</i>][7]annulene
;
_journal_issue 3
_journal_name_full 'Acta Crystallographica Section E'
_journal_page_first o589
_journal_paper_doi 10.1107/S1600536808003711
_journal_volume 64
_journal_year 2008
_chemical_formula_iupac 'C22 H15 Br'
_chemical_formula_moiety 'C22 H15 Br'
_chemical_formula_sum 'C22 H15 Br'
_chemical_formula_weight 359.26
_chemical_name_systematic
;
5-(4-Bromobenzylidene)-5H-dibenzo[a,d][7]annulene
;
_space_group_IT_number 14
_symmetry_cell_setting monoclinic
_symmetry_space_group_name_Hall '-P 2ybc'
_symmetry_space_group_name_H-M 'P 1 21/c 1'
_cell_angle_alpha 90.0000
_cell_angle_beta 104.6802(16)
_cell_angle_gamma 90.0000
_cell_formula_units_Z 4
_cell_length_a 8.4857(5)
_cell_length_b 19.0479(8)
_cell_length_c 10.6808(5)
_cell_measurement_reflns_used 8966
_cell_measurement_temperature 296.0(10)
_cell_measurement_theta_max 27.4
_cell_measurement_theta_min 3.2
_cell_volume 1670.03(14)
_computing_cell_refinement 'PROCESS-AUTO (Rigaku, 1998)'
_computing_data_collection 'PROCESS-AUTO (Rigaku, 1998)'
_computing_data_reduction 'CrystalStructure (Rigaku/MSC, 2004)'
_computing_molecular_graphics 'ORTEP-3 for Windows (Farrugia, 1997)'
_computing_publication_material 'CrystalStructure (Rigaku/MSC, 2004)'
_computing_structure_refinement 'CRYSTALS (Betteridge <i>et al.</i>, 2003)'
_computing_structure_solution 'SIR97 (Altomare <i>et al.</i>,  1999)'
_diffrn_detector_area_resol_mean 10.00
_diffrn_measured_fraction_theta_full 0.997
_diffrn_measured_fraction_theta_max 0.997
_diffrn_measurement_device_type 'Rigaku R-AXIS RAPID'
_diffrn_measurement_method \w
_diffrn_radiation_type 'Mo K\a'
_diffrn_radiation_wavelength 0.71075
_diffrn_reflns_av_R_equivalents 0.051
_diffrn_reflns_limit_h_max 10
_diffrn_reflns_limit_h_min 0
_diffrn_reflns_limit_k_max 24
_diffrn_reflns_limit_k_min 0
_diffrn_reflns_limit_l_max 13
_diffrn_reflns_limit_l_min -13
_diffrn_reflns_number 8896
_diffrn_reflns_theta_full 27.44
_diffrn_reflns_theta_max 27.44
_exptl_absorpt_coefficient_mu 2.465
_exptl_absorpt_correction_T_max 0.489
_exptl_absorpt_correction_T_min 0.227
_exptl_absorpt_correction_type multi-scan
_exptl_absorpt_process_details '(ABSCOR; Higashi, 1995)'
_exptl_crystal_colour colourless
_exptl_crystal_density_diffrn 1.429
_exptl_crystal_density_method 'not measured'
_exptl_crystal_description chunk
_exptl_crystal_F_000 728.00
_exptl_crystal_size_max 0.57
_exptl_crystal_size_mid 0.46
_exptl_crystal_size_min 0.29
_refine_diff_density_max 0.83
_refine_diff_density_min -0.93
_refine_ls_extinction_coef 35E1(3)
_refine_ls_extinction_method 'Larson (1970)'
_refine_ls_goodness_of_fit_ref 1.005
_refine_ls_hydrogen_treatment constr
_refine_ls_number_parameters 209
_refine_ls_number_reflns 3792
_refine_ls_number_restraints 0
_refine_ls_R_factor_gt 0.0532
_refine_ls_shift/su_max 0.0000
_refine_ls_structure_factor_coef Fsqd
_refine_ls_weighting_details 'w = 1/[0.001Fo^2^ + 6.2\s(Fo^2^)]/(4Fo^2^)'
_refine_ls_weighting_scheme calc
_refine_ls_wR_factor_ref 0.1401
_reflns_number_gt 2462
_reflns_number_total 3792
_reflns_threshold_expression F^2^>2\s(F^2^)
_cod_data_source_file gk2131.cif
_cod_data_source_block I
_cod_original_sg_symbol_H-M 'P 21/c'
_cod_database_code 2217775
_cod_database_fobs_code 2217775

loop_
_symmetry_equiv_pos_site_id
_symmetry_equiv_pos_as_xyz
1 +x,+y,+z
2 -x,1/2+y,1/2-z
3 -x,-y,-z
4 +x,1/2-y,1/2+z

loop_
_atom_site_type_symbol
_atom_site_label
_atom_site_fract_x
_atom_site_fract_y
_atom_site_fract_z
_atom_site_U_iso_or_equiv
_atom_site_adp_type
_atom_site_calc_flag
_atom_site_refinement_flags
_atom_site_occupancy
Br Br1 0.09761(6) 0.48750(2) -0.21051(4) 0.08526(18) Uani d . 1.00
C C1 0.2486(4) 0.54224(18) -0.0874(3) 0.0574(10) Uani d . 1.00
C C2 0.2994(4) 0.51963(18) 0.0385(3) 0.0618(11) Uani d . 1.00
C C3 0.4098(4) 0.55959(17) 0.1270(3) 0.0586(11) Uani d . 1.00
C C4 0.4709(4) 0.62248(17) 0.0924(2) 0.0482(9) Uani d . 1.00
C C5 0.4180(4) 0.64341(19) -0.0356(3) 0.0588(11) Uani d . 1.00
C C6 0.3069(4) 0.60356(19) -0.1258(3) 0.0616(11) Uani d . 1.00
C C7 0.5914(4) 0.66577(17) 0.1840(3) 0.0516(10) Uani d . 1.00
C C8 0.6033(4) 0.67805(17) 0.3102(2) 0.0481(9) Uani d . 1.00
C C9 0.7365(3) 0.72298(16) 0.3866(2) 0.0450(9) Uani d . 1.00
C C10 0.7624(4) 0.78939(18) 0.3398(3) 0.0561(10) Uani d . 1.00
C C11 0.8893(4) 0.83153(19) 0.4062(3) 0.0612(11) Uani d . 1.00
C C12 0.9902(4) 0.8091(2) 0.5201(3) 0.0654(12) Uani d . 1.00
C C13 0.9669(4) 0.7436(2) 0.5676(3) 0.0618(11) Uani d . 1.00
C C14 0.8397(4) 0.69947(17) 0.5039(3) 0.0502(9) Uani d . 1.00
C C15 0.8235(4) 0.63084(18) 0.5605(3) 0.0560(10) Uani d . 1.00
C C16 0.6901(4) 0.59282(18) 0.5526(3) 0.0573(10) Uani d . 1.00
C C17 0.5221(4) 0.61096(17) 0.4876(2) 0.0493(9) Uani d . 1.00
C C18 0.3957(5) 0.58558(19) 0.5374(3) 0.0643(12) Uani d . 1.00
C C19 0.2344(5) 0.6034(2) 0.4844(4) 0.0720(14) Uani d . 1.00
C C20 0.1960(5) 0.6485(2) 0.3806(3) 0.0673(13) Uani d . 1.00
C C21 0.3170(4) 0.67289(18) 0.3276(3) 0.0550(10) Uani d . 1.00
C C22 0.4800(4) 0.65368(14) 0.3770(2) 0.0459(9) Uani d . 1.00
H H2 0.2599 0.4778 0.0637 0.074 Uiso c R 1.00
H H3 0.4444 0.5441 0.2121 0.070 Uiso c R 1.00
H H5 0.4576 0.6850 -0.0618 0.071 Uiso c R 1.00
H H6 0.2725 0.6183 -0.2114 0.074 Uiso c R 1.00
H H7 0.6696 0.6875 0.1501 0.062 Uiso c R 1.00
H H10 0.6935 0.8055 0.2630 0.067 Uiso c R 1.00
H H11 0.9060 0.8753 0.3731 0.073 Uiso c R 1.00
H H12 1.0740 0.8378 0.5654 0.078 Uiso c R 1.00
H H13 1.0377 0.7283 0.6441 0.074 Uiso c R 1.00
H H15 0.9200 0.6110 0.6087 0.067 Uiso c R 1.00
H H16 0.7057 0.5493 0.5935 0.069 Uiso c R 1.00
H H18 0.4209 0.5557 0.6086 0.077 Uiso c R 1.00
H H19 0.1528 0.5850 0.5187 0.086 Uiso c R 1.00
H H20 0.0886 0.6624 0.3465 0.081 Uiso c R 1.00
H H21 0.2898 0.7030 0.2568 0.066 Uiso c R 1.00

loop_
_atom_site_aniso_label
_atom_site_aniso_U_11
_atom_site_aniso_U_22
_atom_site_aniso_U_33
_atom_site_aniso_U_12
_atom_site_aniso_U_13
_atom_site_aniso_U_23
Br1 0.0863(4) 0.0690(3) 0.0828(3) -0.0041(2) -0.0113(2) -0.0165(2)
C1 0.061(2) 0.0547(19) 0.057(2) 0.0027(17) 0.0150(18) -0.0078(16)
C2 0.075(2) 0.0516(19) 0.059(2) -0.0067(18) 0.0163(19) -0.0031(16)
C3 0.072(2) 0.058(2) 0.0442(19) -0.0005(18) 0.0113(18) 0.0038(15)
C4 0.047(2) 0.0511(17) 0.0476(18) -0.0003(15) 0.0138(15) -0.0006(14)
C5 0.065(2) 0.060(2) 0.050(2) -0.0063(18) 0.0130(18) 0.0094(15)
C6 0.068(2) 0.067(2) 0.046(2) 0.0006(19) 0.0055(18) -0.0010(16)
C7 0.047(2) 0.0579(19) 0.0488(19) -0.0013(15) 0.0106(16) 0.0042(15)
C8 0.045(2) 0.0513(18) 0.0462(19) 0.0033(14) 0.0092(15) 0.0039(14)
C9 0.0390(18) 0.0527(17) 0.0451(17) -0.0027(14) 0.0137(14) -0.0061(14)
C10 0.054(2) 0.062(2) 0.053(2) -0.0040(17) 0.0153(17) 0.0009(16)
C11 0.059(2) 0.059(2) 0.067(2) -0.0109(18) 0.0178(19) -0.0059(17)
C12 0.054(2) 0.072(2) 0.069(2) -0.0145(18) 0.012(2) -0.0151(19)
C13 0.046(2) 0.076(2) 0.057(2) 0.0030(18) 0.0017(17) -0.0032(18)
C14 0.0395(19) 0.0592(19) 0.0508(19) 0.0018(15) 0.0095(15) -0.0089(15)
C15 0.052(2) 0.058(2) 0.054(2) 0.0050(17) 0.0062(17) 0.0034(16)
C16 0.068(2) 0.0480(18) 0.053(2) 0.0076(17) 0.0106(18) 0.0045(14)
C17 0.056(2) 0.0462(17) 0.0474(19) -0.0015(15) 0.0160(17) -0.0048(13)
C18 0.074(2) 0.065(2) 0.060(2) -0.005(2) 0.028(2) 0.0046(17)
C19 0.065(2) 0.086(2) 0.075(2) -0.017(2) 0.036(2) -0.012(2)
C20 0.051(2) 0.084(2) 0.069(2) 0.002(2) 0.021(2) -0.016(2)
C21 0.050(2) 0.062(2) 0.053(2) 0.0002(17) 0.0117(17) -0.0066(16)
C22 0.046(2) 0.0461(17) 0.0466(17) -0.0028(14) 0.0123(15) -0.0064(13)

loop_
_atom_type_symbol
_atom_type_description
_atom_type_scat_dispersion_real
_atom_type_scat_dispersion_imag
_atom_type_scat_source
C C 0.003 0.002
;
International Tables for Crystallography
(1992, Vol. C, Tables 4.2.6.8 and 6.1.1.4)
;
H H 0.000 0.000
;
International Tables for Crystallography
(1992, Vol. C, Table 6.1.1.4)
;
Br Br -0.290 2.459
;
International Tables for Crystallography
(1992, Vol. C, Tables 4.2.6.8 and 6.1.1.4)
;

loop_
_geom_angle_atom_site_label_1
_geom_angle_atom_site_label_2
_geom_angle_atom_site_label_3
_geom_angle
Br1 C1 C2 119.7(2)
Br1 C1 C6 119.4(2)
C2 C1 C6 120.9(3)
C1 C2 C3 119.2(3)
C2 C3 C4 121.8(3)
C3 C4 C5 117.4(2)
C3 C4 C7 123.2(2)
C5 C4 C7 119.4(3)
C4 C5 C6 121.3(3)
C1 C6 C5 119.3(3)
C4 C7 C8 128.7(3)
C7 C8 C9 120.2(3)
C7 C8 C22 123.0(2)
C9 C8 C22 116.6(2)
C8 C9 C10 119.4(2)
C8 C9 C14 121.4(2)
C10 C9 C14 119.2(2)
C9 C10 C11 120.9(2)
C10 C11 C12 120.3(3)
C11 C12 C13 119.7(3)
C12 C13 C14 121.9(3)
C9 C14 C13 118.1(3)
C9 C14 C15 123.4(2)
C13 C14 C15 118.5(2)
C14 C15 C16 129.0(3)
C15 C16 C17 127.9(3)
C16 C17 C18 119.2(3)
C16 C17 C22 123.1(3)
C18 C17 C22 117.7(3)
C17 C18 C19 122.2(3)
C18 C19 C20 119.4(4)
C19 C20 C21 119.7(3)
C20 C21 C22 121.8(3)
C8 C22 C17 121.8(2)
C8 C22 C21 119.2(2)
C17 C22 C21 119.1(3)
C1 C2 H2 120.4
C3 C2 H2 120.4
C2 C3 H3 119.1
C4 C3 H3 119.1
C4 C5 H5 119.3
C6 C5 H5 119.3
C1 C6 H6 120.3
C5 C6 H6 120.3
C4 C7 H7 115.7
C8 C7 H7 115.7
C9 C10 H10 119.6
C11 C10 H10 119.6
C10 C11 H11 119.9
C12 C11 H11 119.9
C11 C12 H12 120.2
C13 C12 H12 120.2
C12 C13 H13 119.0
C14 C13 H13 119.0
C14 C15 H15 115.5
C16 C15 H15 115.5
C15 C16 H16 116.0
C17 C16 H16 116.0
C17 C18 H18 118.9
C19 C18 H18 118.9
C18 C19 H19 120.3
C20 C19 H19 120.3
C19 C20 H20 120.2
C21 C20 H20 120.2
C20 C21 H21 119.1
C22 C21 H21 119.1

loop_
_geom_bond_atom_site_label_1
_geom_bond_atom_site_label_2
_geom_bond_distance
Br1 C1 1.899(3)
C1 C2 1.372(4)
C1 C6 1.371(5)
C2 C3 1.379(4)
C3 C4 1.392(4)
C4 C5 1.386(4)
C4 C7 1.475(4)
C5 C6 1.390(4)
C7 C8 1.346(4)
C8 C9 1.486(4)
C8 C22 1.482(5)
C9 C10 1.398(4)
C9 C14 1.408(4)
C10 C11 1.386(4)
C11 C12 1.367(4)
C12 C13 1.378(5)
C13 C14 1.401(4)
C14 C15 1.461(4)
C15 C16 1.328(5)
C16 C17 1.461(4)
C17 C18 1.398(6)
C17 C22 1.404(4)
C18 C19 1.384(5)
C19 C20 1.375(5)
C20 C21 1.374(6)
C21 C22 1.399(4)
C2 H2 0.930
C3 H3 0.930
C5 H5 0.930
C6 H6 0.930
C7 H7 0.930
C10 H10 0.930
C11 H11 0.930
C12 H12 0.930
C13 H13 0.930
C15 H15 0.930
C16 H16 0.930
C18 H18 0.930
C19 H19 0.930
C20 H20 0.930
C21 H21 0.930

loop_
_geom_torsion_atom_site_label_1
_geom_torsion_atom_site_label_2
_geom_torsion_atom_site_label_3
_geom_torsion_atom_site_label_4
_geom_torsion
Br1 C1 C2 C3 179.7(3)
Br1 C1 C6 C5 -179.7(3)
C2 C1 C6 C5 -0.5(6)
C6 C1 C2 C3 0.4(6)
C1 C2 C3 C4 0.2(5)
C2 C3 C4 C5 -0.7(5)
C2 C3 C4 C7 -178.8(3)
C3 C4 C5 C6 0.7(5)
C3 C4 C7 C8 -37.4(5)
C5 C4 C7 C8 144.6(3)
C7 C4 C5 C6 178.8(3)
C4 C5 C6 C1 -0.1(4)
C4 C7 C8 C9 179.2(3)
C4 C7 C8 C22 -6.3(5)
C7 C8 C9 C10 51.4(4)
C7 C8 C9 C14 -127.2(3)
C7 C8 C22 C17 123.5(3)
C7 C8 C22 C21 -55.6(4)
C9 C8 C22 C17 -61.8(4)
C9 C8 C22 C21 119.2(3)
C22 C8 C9 C10 -123.5(3)
C22 C8 C9 C14 57.9(4)
C8 C9 C10 C11 -177.6(3)
C8 C9 C14 C13 177.3(3)
C8 C9 C14 C15 -1.0(5)
C10 C9 C14 C13 -1.3(5)
C10 C9 C14 C15 -179.6(3)
C14 C9 C10 C11 1.0(5)
C9 C10 C11 C12 -1.0(6)
C10 C11 C12 C13 1.2(6)
C11 C12 C13 C14 -1.5(6)
C12 C13 C14 C9 1.5(5)
C12 C13 C14 C15 180.0(2)
C9 C14 C15 C16 -30.8(6)
C13 C14 C15 C16 150.9(4)
C14 C15 C16 C17 -2.0(6)
C15 C16 C17 C18 -148.6(3)
C15 C16 C17 C22 30.7(5)
C16 C17 C18 C19 176.9(3)
C16 C17 C22 C8 6.1(4)
C16 C17 C22 C21 -174.9(3)
C18 C17 C22 C8 -174.6(3)
C18 C17 C22 C21 4.5(4)
C22 C17 C18 C19 -2.5(5)
C17 C18 C19 C20 -1.2(6)
C18 C19 C20 C21 2.8(6)
C19 C20 C21 C22 -0.7(5)
C20 C21 C22 C8 176.0(3)
C20 C21 C22 C17 -3.1(4)

loop_
_cod_related_entry_id
_cod_related_entry_database
_cod_related_entry_code
1 ChemSpider 21118813
